data_2022086
loop_
_publ_author_name
'Hao, Xiaoyun'
'Dou, Yong'
'Cao, Tong'
'Qin, Lan'
'Yang, Lu'
'Liu, Hui'
'Li, Dacheng'
'Liu, Qingyun'
'Zhang, Daopeng'
'Zhou, Zhen'

_publ_section_title
;
 Tuning of crystallization method and ligand conformation to give a
 mononuclear compound or two-dimensional SCO coordination polymer based on
 a new semi-rigid V-shaped bis-pyridyl bis-amide ligand
;
_journal_coeditor_code LF3116
_journal_issue 5
_journal_name_full 'Acta Crystallographica Section C'
_journal_page_first
;
;
_journal_paper_doi 10.1107/S2053229620004854
_journal_volume 76
_journal_year 2020
_chemical_formula_iupac '[Fe (S C N)2 (C19 H16 N4 O2)2 (C H4 O)2]'
_chemical_formula_moiety 'C42 H40 Fe N10 O6 S2'
_chemical_formula_sum 'C42 H40 Fe N10 O6 S2'
_chemical_formula_weight 900.81
_chemical_name_systematic
Bis(methanol-\k<i>O</i>)bis[5-methyl-<i>N</i>,<i>N</i>'-bis(pyridin-4-yl)benzene-1,3-dicarboxamide-\k<i>N</i>]bis(thiocyanato-\k<i>N</i>)iron(II)
_space_group_crystal_system triclinic
_space_group_IT_number 2
_space_group_name_Hall '-P 1'
_space_group_name_H-M_alt 'P -1'
_atom_sites_solution_hydrogens mixed
_audit_creation_method SHELXL-2018/3
_cell_angle_alpha 82.848(7)
_cell_angle_beta 84.322(7)
_cell_angle_gamma 67.522(8)
_cell_formula_units_Z 1
_cell_length_a 9.0061(7)
_cell_length_b 10.3811(8)
_cell_length_c 11.6830(9)
_cell_measurement_reflns_used 2433
_cell_measurement_temperature 293(2)
_cell_measurement_theta_max 28.8735
_cell_measurement_theta_min 2.9308
_cell_volume 999.87(15)
_computing_cell_refinement
;
SAINT-Plus (Bruker, 2001)
;
_computing_data_collection
;
APEX2 (Bruker, 2004)
;
_computing_data_reduction
;
SAINT-Plus (Bruker, 2001)
;
_computing_molecular_graphics
;
SHELXTL (Sheldrick, 2008)
;
_computing_publication_material
;
SHELXTL (Sheldrick, 2008)
;
_computing_structure_refinement
;
SHELXL2014 (Sheldrick, 2015b)
;
_computing_structure_solution
;
SHELXT2014 (Sheldrick, 2015a)
;
_diffrn_ambient_temperature 293(2)
_diffrn_measured_fraction_theta_full 0.998
_diffrn_measured_fraction_theta_max 0.998
_diffrn_measurement_device_type 'Bruker APEXII CCD area-detector'
_diffrn_measurement_method '\f and \w scans'
_diffrn_radiation_type MoK\a
_diffrn_radiation_wavelength 0.71073
_diffrn_reflns_av_R_equivalents 0.0207
_diffrn_reflns_av_unetI/netI 0.0394
_diffrn_reflns_limit_h_max 10
_diffrn_reflns_limit_h_min -10
_diffrn_reflns_limit_k_max 10
_diffrn_reflns_limit_k_min -12
_diffrn_reflns_limit_l_max 13
_diffrn_reflns_limit_l_min -13
_diffrn_reflns_number 6227
_diffrn_reflns_theta_full 25.009
_diffrn_reflns_theta_max 25.009
_diffrn_reflns_theta_min 2.937
_diffrn_source 'fine-focus sealed tube'
_exptl_absorpt_coefficient_mu 0.545
_exptl_absorpt_correction_T_max 1.000
_exptl_absorpt_correction_T_min 0.851
_exptl_absorpt_correction_type multi-scan
_exptl_crystal_colour pale-yellow
_exptl_crystal_density_diffrn 1.496
_exptl_crystal_description block
_exptl_crystal_F_000 468
_exptl_crystal_size_max 0.150
_exptl_crystal_size_mid 0.110
_exptl_crystal_size_min 0.090
_refine_diff_density_max 0.471
_refine_diff_density_min -0.300
_refine_ls_extinction_method none
_refine_ls_goodness_of_fit_ref 1.029
_refine_ls_hydrogen_treatment constr
_refine_ls_matrix_type full
_refine_ls_number_parameters 277
_refine_ls_number_reflns 3530
_refine_ls_number_restraints 1
_refine_ls_restrained_S_all 1.029
_refine_ls_R_factor_all 0.0529
_refine_ls_R_factor_gt 0.0411
_refine_ls_shift/su_max 0.000
_refine_ls_shift/su_mean 0.000
_refine_ls_structure_factor_coef Fsqd
_refine_ls_weighting_details 'w=1/[\s^2^(Fo^2^)+(0.0511P)^2^+0.4901P] where P=(Fo^2^+2Fc^2^)/3'
_refine_ls_weighting_scheme calc
_refine_ls_wR_factor_gt 0.1027
_refine_ls_wR_factor_ref 0.1105
_reflns_number_gt 2889
_reflns_number_total 3530
_reflns_threshold_expression 'I > 2\s(I)'
_cod_data_source_file lf3116sup1.cif
_cod_data_source_block mono
_cod_database_code 2022086
_shelx_space_group_comment
;
The symmetry employed for this shelxl refinement is uniquely defined
by the following loop, which should always be used as a source of
symmetry information in preference to the above space-group names.
They are only intended as comments.
;
_shelx_estimated_absorpt_t_min 0.923
_shelx_estimated_absorpt_t_max 0.953

loop_
_space_group_symop_operation_xyz
'x, y, z'
'-x, -y, -z'

loop_
_atom_site_type_symbol
_atom_site_label
_atom_site_fract_x
_atom_site_fract_y
_atom_site_fract_z
_atom_site_U_iso_or_equiv
_atom_site_adp_type
_atom_site_calc_flag
_atom_site_occupancy
_atom_site_disorder_assembly
_atom_site_disorder_group
Fe Fe1 0.000000 0.000000 0.000000 0.03167(17) Uani d 1 . .
S S1 0.27502(11) -0.45716(8) 0.18595(7) 0.0496(2) Uani d 1 . .
O O1 -0.2451(2) 0.07940(18) 0.06982(16) 0.0404(5) Uani d 1 . .
H H1A -0.283089 0.024000 0.109999 0.048 Uiso d 1 . .
O O2 0.0801(3) 0.2137(2) 0.55904(17) 0.0587(6) Uani d 1 . .
O O3 0.3961(4) 0.7426(3) 0.58814(19) 0.0774(9) Uani d 1 . .
N N1 0.0508(3) -0.1976(2) 0.1020(2) 0.0416(6) Uani d 1 . .
N N2 0.0686(3) 0.0801(2) 0.14304(18) 0.0341(5) Uani d 1 . .
N N3 0.1774(3) 0.2877(2) 0.38949(19) 0.0389(6) Uani d 1 . .
H H3A 0.228006 0.340317 0.359540 0.047 Uiso d 1 . .
N N4 0.3479(3) 0.7185(2) 0.40763(19) 0.0377(5) Uani d 1 . .
H H4 0.299301 0.682395 0.369185 0.045 Uiso d 1 . .
N N5 0.5832(3) 0.9527(2) 0.2021(2) 0.0478(6) Uani d 1 . .
C C1 0.1411(4) -0.3058(3) 0.1376(2) 0.0384(7) Uani d 1 . .
C C2 0.0295(3) 0.0583(3) 0.2549(2) 0.0367(6) Uani d 1 . .
H H2 -0.023892 -0.002910 0.275617 0.044 Uiso calc 1 . .
C C3 0.0625(3) 0.1200(3) 0.3422(2) 0.0356(6) Uani d 1 . .
H H3 0.031911 0.100970 0.418776 0.043 Uiso calc 1 . .
C C4 0.1427(3) 0.2111(2) 0.3125(2) 0.0316(6) Uani d 1 . .
C C5 0.1891(3) 0.2295(3) 0.1969(2) 0.0408(7) Uani d 1 . .
H H5 0.246689 0.286873 0.173699 0.049 Uiso calc 1 . .
C C6 0.1506(3) 0.1639(3) 0.1171(2) 0.0400(7) Uani d 1 . .
H H6 0.183415 0.178384 0.040159 0.048 Uiso calc 1 . .
C C7 0.1416(3) 0.2901(3) 0.5054(2) 0.0345(6) Uani d 1 . .
C C8 0.1815(3) 0.3924(3) 0.5650(2) 0.0298(6) Uani d 1 . .
C C9 0.1582(3) 0.3836(3) 0.6842(2) 0.0317(6) Uani d 1 . .
H H9 0.116079 0.319321 0.721096 0.038 Uiso calc 1 . .
C C10 0.1960(3) 0.4676(3) 0.7496(2) 0.0341(6) Uani d 1 . .
C C11 0.1728(4) 0.4559(3) 0.8799(2) 0.0523(8) Uani d 1 . .
H H11A 0.123431 0.389079 0.904519 0.079 Uiso d 1 . .
H H11B 0.104783 0.545514 0.904676 0.079 Uiso d 1 . .
H H11C 0.275361 0.425513 0.913092 0.079 Uiso d 1 . .
C C12 0.2577(3) 0.5628(3) 0.6923(2) 0.0359(6) Uani d 1 . .
H H12 0.285875 0.618701 0.735330 0.043 Uiso calc 1 . .
C C13 0.2787(3) 0.5775(3) 0.5732(2) 0.0323(6) Uani d 1 . .
C C14 0.2412(3) 0.4909(3) 0.5090(2) 0.0321(6) Uani d 1 . .
H H14 0.255909 0.498583 0.428844 0.039 Uiso calc 1 . .
C C15 0.3448(3) 0.6869(3) 0.5243(2) 0.0406(7) Uani d 1 . .
C C16 0.4216(3) 0.8037(3) 0.3431(2) 0.0366(6) Uani d 1 . .
C C17 0.4890(3) 0.8844(3) 0.3901(3) 0.0443(7) Uani d 1 . .
H H17 0.480719 0.890813 0.469300 0.053 Uiso calc 1 . .
C C18 0.5680(4) 0.9543(3) 0.3165(3) 0.0468(7) Uani d 1 . .
H H18 0.614069 1.006529 0.348962 0.056 Uiso calc 1 . .
C C19 0.5109(4) 0.8810(3) 0.1578(3) 0.0509(8) Uani d 1 . .
H H19 0.514405 0.881872 0.077944 0.061 Uiso calc 1 . .
C C20 0.4318(4) 0.8061(3) 0.2243(3) 0.0477(7) Uani d 1 . .
H H20 0.384661 0.756725 0.189130 0.057 Uiso calc 1 . .
C C21 -0.3411(4) 0.2203(3) 0.0934(3) 0.0598(9) Uani d 1 . .
H H21A -0.274332 0.274467 0.086179 0.090 Uiso d 1 . .
H H21B -0.389242 0.220575 0.170468 0.090 Uiso d 1 . .
H H21C -0.424077 0.260394 0.039252 0.090 Uiso d 1 . .

loop_
_atom_site_aniso_label
_atom_site_aniso_U_11
_atom_site_aniso_U_22
_atom_site_aniso_U_33
_atom_site_aniso_U_12
_atom_site_aniso_U_13
_atom_site_aniso_U_23
Fe1 0.0437(3) 0.0343(3) 0.0252(3) -0.0241(3) -0.0004(2) -0.0031(2)
S1 0.0743(6) 0.0378(4) 0.0416(5) -0.0275(4) -0.0082(4) 0.0030(3)
O1 0.0477(11) 0.0408(10) 0.0401(11) -0.0268(9) 0.0094(9) -0.0066(9)
O2 0.1046(18) 0.0709(14) 0.0314(11) -0.0681(15) -0.0087(11) 0.0025(10)
O3 0.141(2) 0.1020(19) 0.0393(13) -0.1011(19) 0.0178(14) -0.0242(13)
N1 0.0565(16) 0.0399(14) 0.0366(14) -0.0287(13) -0.0039(12) 0.0028(11)
N2 0.0420(13) 0.0365(12) 0.0293(12) -0.0206(10) -0.0008(10) -0.0046(9)
N3 0.0552(15) 0.0436(13) 0.0324(13) -0.0340(12) 0.0041(11) -0.0110(10)
N4 0.0452(14) 0.0424(12) 0.0364(13) -0.0293(11) -0.0027(11) -0.0007(10)
N5 0.0484(15) 0.0451(14) 0.0565(17) -0.0278(12) 0.0015(12) 0.0020(12)
C1 0.0586(19) 0.0483(17) 0.0246(14) -0.0389(16) 0.0035(13) -0.0049(13)
C2 0.0418(16) 0.0379(14) 0.0392(16) -0.0245(13) -0.0007(12) -0.0052(12)
C3 0.0470(16) 0.0378(14) 0.0284(14) -0.0234(13) -0.0014(12) -0.0031(11)
C4 0.0358(14) 0.0296(13) 0.0328(15) -0.0142(11) -0.0036(11) -0.0074(11)
C5 0.0535(18) 0.0437(15) 0.0389(16) -0.0334(14) 0.0075(14) -0.0114(13)
C6 0.0556(18) 0.0455(16) 0.0301(15) -0.0317(14) 0.0044(13) -0.0083(12)
C7 0.0410(15) 0.0349(14) 0.0326(15) -0.0190(12) -0.0061(12) -0.0024(11)
C8 0.0312(13) 0.0325(13) 0.0279(14) -0.0137(11) -0.0027(11) -0.0042(11)
C9 0.0365(14) 0.0305(13) 0.0293(14) -0.0151(11) 0.0000(11) -0.0001(11)
C10 0.0409(15) 0.0357(14) 0.0257(14) -0.0148(12) 0.0000(12) -0.0037(11)
C11 0.084(2) 0.0535(18) 0.0295(16) -0.0364(18) 0.0030(15) -0.0083(14)
C12 0.0447(16) 0.0388(14) 0.0300(15) -0.0203(13) 0.0011(12) -0.0113(12)
C13 0.0366(14) 0.0339(13) 0.0287(14) -0.0163(12) 0.0022(11) -0.0050(11)
C14 0.0415(15) 0.0366(14) 0.0224(13) -0.0195(12) -0.0016(11) -0.0020(11)
C15 0.0495(17) 0.0427(15) 0.0388(16) -0.0278(14) 0.0110(13) -0.0130(13)
C16 0.0338(15) 0.0357(14) 0.0419(16) -0.0166(12) 0.0008(12) 0.0004(12)
C17 0.0488(17) 0.0433(16) 0.0479(18) -0.0257(14) 0.0049(14) -0.0085(13)
C18 0.0512(18) 0.0431(16) 0.056(2) -0.0290(15) 0.0024(15) -0.0069(14)
C19 0.058(2) 0.0611(19) 0.0421(18) -0.0351(17) -0.0044(15) 0.0071(15)
C20 0.0552(19) 0.0580(18) 0.0435(18) -0.0376(16) -0.0088(14) 0.0039(14)
C21 0.074(2) 0.0573(19) 0.054(2) -0.0327(18) 0.0127(18) -0.0127(16)

loop_
_atom_type_symbol
_atom_type_description
_atom_type_scat_dispersion_real
_atom_type_scat_dispersion_imag
_atom_type_scat_source
C C 0.0033 0.0016 'International Tables Vol C Tables 4.2.6.8 and 6.1.1.4'
H H 0.0000 0.0000 'International Tables Vol C Tables 4.2.6.8 and 6.1.1.4'
N N 0.0061 0.0033 'International Tables Vol C Tables 4.2.6.8 and 6.1.1.4'
O O 0.0106 0.0060 'International Tables Vol C Tables 4.2.6.8 and 6.1.1.4'
S S 0.1246 0.1234 'International Tables Vol C Tables 4.2.6.8 and 6.1.1.4'
Fe Fe 0.3463 0.8444 'International Tables Vol C Tables 4.2.6.8 and 6.1.1.4'

loop_
_geom_angle_atom_site_label_1
_geom_angle_atom_site_label_2
_geom_angle_atom_site_label_3
_geom_angle_site_symmetry_1
_geom_angle_site_symmetry_3
_geom_angle
_geom_angle_publ_flag
N1 Fe1 N1 2 . 180.0 ?
N1 Fe1 O1 2 2 92.01(8) ?
N1 Fe1 O1 . 2 87.99(8) ?
N1 Fe1 O1 2 . 87.99(8) ?
N1 Fe1 O1 . . 92.01(8) ?
O1 Fe1 O1 2 . 180.0 ?
N1 Fe1 N2 2 2 89.09(8) ?
N1 Fe1 N2 . 2 90.92(8) ?
O1 Fe1 N2 2 2 88.57(7) ?
O1 Fe1 N2 . 2 91.43(7) ?
N1 Fe1 N2 2 . 90.92(8) ?
N1 Fe1 N2 . . 89.08(8) ?
O1 Fe1 N2 2 . 91.43(7) ?
O1 Fe1 N2 . . 88.57(7) ?
N2 Fe1 N2 2 . 180.0 ?
C21 O1 Fe1 . . 127.55(17) ?
C21 O1 H1A . . 109.3 ?
Fe1 O1 H1A . . 119.6 ?
C1 N1 Fe1 . . 150.8(2) ?
C6 N2 C2 . . 116.0(2) ?
C6 N2 Fe1 . . 117.87(17) ?
C2 N2 Fe1 . . 126.06(16) ?
C7 N3 C4 . . 128.7(2) ?
C7 N3 H3A . . 115.7 ?
C4 N3 H3A . . 115.7 ?
C15 N4 C16 . . 127.2(2) ?
C15 N4 H4 . . 116.4 ?
C16 N4 H4 . . 116.4 ?
C18 N5 C19 . . 116.2(2) ?
N1 C1 S1 . . 177.7(2) ?
N2 C2 C3 . . 124.7(2) ?
N2 C2 H2 . . 117.7 ?
C3 C2 H2 . . 117.7 ?
C2 C3 C4 . . 118.2(2) ?
C2 C3 H3 . . 120.9 ?
C4 C3 H3 . . 120.9 ?
C5 C4 C3 . . 117.1(2) ?
C5 C4 N3 . . 117.6(2) ?
C3 C4 N3 . . 125.3(2) ?
C6 C5 C4 . . 120.2(2) ?
C6 C5 H5 . . 119.9 ?
C4 C5 H5 . . 119.9 ?
N2 C6 C5 . . 123.7(2) ?
N2 C6 H6 . . 118.2 ?
C5 C6 H6 . . 118.2 ?
O2 C7 N3 . . 122.0(2) ?
O2 C7 C8 . . 121.0(2) ?
N3 C7 C8 . . 117.1(2) ?
C9 C8 C14 . . 119.3(2) ?
C9 C8 C7 . . 115.9(2) ?
C14 C8 C7 . . 124.7(2) ?
C10 C9 C8 . . 121.8(2) ?
C10 C9 H9 . . 119.1 ?
C8 C9 H9 . . 119.1 ?
C9 C10 C12 . . 117.9(2) ?
C9 C10 C11 . . 121.5(2) ?
C12 C10 C11 . . 120.6(2) ?
C10 C11 H11A . . 109.5 ?
C10 C11 H11B . . 109.5 ?
H11A C11 H11B . . 109.5 ?
C10 C11 H11C . . 109.5 ?
H11A C11 H11C . . 109.5 ?
H11B C11 H11C . . 109.5 ?
C10 C12 C13 . . 122.2(2) ?
C10 C12 H12 . . 118.9 ?
C13 C12 H12 . . 118.9 ?
C12 C13 C14 . . 118.9(2) ?
C12 C13 C15 . . 115.6(2) ?
C14 C13 C15 . . 125.4(2) ?
C13 C14 C8 . . 119.9(2) ?
C13 C14 H14 . . 120.1 ?
C8 C14 H14 . . 120.1 ?
O3 C15 N4 . . 122.0(2) ?
O3 C15 C13 . . 120.1(3) ?
N4 C15 C13 . . 117.9(2) ?
C20 C16 C17 . . 117.0(2) ?
C20 C16 N4 . . 118.1(2) ?
C17 C16 N4 . . 124.9(3) ?
C18 C17 C16 . . 118.4(3) ?
C18 C17 H17 . . 120.8 ?
C16 C17 H17 . . 120.8 ?
N5 C18 C17 . . 124.8(3) ?
N5 C18 H18 . . 117.6 ?
C17 C18 H18 . . 117.6 ?
N5 C19 C20 . . 123.3(3) ?
N5 C19 H19 . . 118.4 ?
C20 C19 H19 . . 118.4 ?
C19 C20 C16 . . 120.3(3) ?
C19 C20 H20 . . 119.9 ?
C16 C20 H20 . . 119.9 ?
O1 C21 H21A . . 109.4 ?
O1 C21 H21B . . 109.5 ?
H21A C21 H21B . . 109.5 ?
O1 C21 H21C . . 109.5 ?
H21A C21 H21C . . 109.5 ?
H21B C21 H21C . . 109.5 ?

loop_
_geom_bond_atom_site_label_1
_geom_bond_atom_site_label_2
_geom_bond_site_symmetry_2
_geom_bond_distance
_geom_bond_publ_flag
Fe1 N1 2 2.150(2) ?
Fe1 N1 . 2.150(2) ?
Fe1 O1 2 2.1535(18) ?
Fe1 O1 . 2.1535(18) ?
Fe1 N2 2 2.193(2) ?
Fe1 N2 . 2.193(2) ?
S1 C1 . 1.645(3) ?
O1 C21 . 1.431(4) ?
O1 H1A . 0.8482 ?
O2 C7 . 1.213(3) ?
O3 C15 . 1.218(3) ?
N1 C1 . 1.161(4) ?
N2 C6 . 1.332(3) ?
N2 C2 . 1.334(3) ?
N3 C7 . 1.361(3) ?
N3 C4 . 1.401(3) ?
N3 H3A . 0.8600 ?
N4 C15 . 1.361(3) ?
N4 C16 . 1.406(3) ?
N4 H4 . 0.8600 ?
N5 C18 . 1.331(4) ?
N5 C19 . 1.333(4) ?
C2 C3 . 1.381(4) ?
C2 H2 . 0.9300 ?
C3 C4 . 1.389(3) ?
C3 H3 . 0.9300 ?
C4 C5 . 1.386(4) ?
C5 C6 . 1.363(4) ?
C5 H5 . 0.9300 ?
C6 H6 . 0.9300 ?
C7 C8 . 1.506(3) ?
C8 C9 . 1.384(3) ?
C8 C14 . 1.395(3) ?
C9 C10 . 1.381(3) ?
C9 H9 . 0.9300 ?
C10 C12 . 1.383(3) ?
C10 C11 . 1.511(4) ?
C11 H11A . 0.9600 ?
C11 H11B . 0.9600 ?
C11 H11C . 0.9600 ?
C12 C13 . 1.384(4) ?
C12 H12 . 0.9300 ?
C13 C14 . 1.392(3) ?
C13 C15 . 1.502(3) ?
C14 H14 . 0.9300 ?
C16 C20 . 1.380(4) ?
C16 C17 . 1.392(4) ?
C17 C18 . 1.375(4) ?
C17 H17 . 0.9300 ?
C18 H18 . 0.9300 ?
C19 C20 . 1.371(4) ?
C19 H19 . 0.9300 ?
C20 H20 . 0.9300 ?
C21 H21A . 0.9600 ?
C21 H21B . 0.9600 ?
C21 H21C . 0.9600 ?

loop_
_geom_hbond_atom_site_label_D
_geom_hbond_atom_site_label_H
_geom_hbond_atom_site_label_A
_geom_hbond_site_symmetry_A
_geom_hbond_distance_DH
_geom_hbond_distance_HA
_geom_hbond_distance_DA
_geom_hbond_angle_DHA
_geom_hbond_publ_flag
C20 H20 S1 1_565 0.93 2.76 3.612(3) 152.9 yes
C17 H17 O3 . 0.93 2.24 2.816(4) 119.2 yes
C5 H5 S1 1_565 0.93 2.79 3.605(3) 147.3 yes
C3 H3 O2 . 0.93 2.29 2.864(3) 119.3 yes
N4 H4 S1 1_565 0.86 2.80 3.590(2) 153.6 yes
O1 H1A N5 1_445 0.85 1.84 2.662(3) 163.0 yes
N4 H4 S1 1_565 0.86 2.80 3.590(2) 153.6 yes
C3 H3 O2 . 0.93 2.29 2.864(3) 119.3 yes
C5 H5 S1 1_565 0.93 2.79 3.605(3) 147.3 yes
C17 H17 O3 . 0.93 2.24 2.816(4) 119.2 yes
C20 H20 S1 1_565 0.93 2.76 3.612(3) 152.9 yes
O1 H1A N5 1_445 0.85 1.84 2.662(3) 163.0 yes
O1 H1A N5 1_445 0.85 1.84 2.662(3) 163.0 yes
N4 H4 S1 1_565 0.86 2.80 3.590(2) 153.6 yes
C3 H3 O2 . 0.93 2.29 2.864(3) 119.3 yes
C5 H5 S1 1_565 0.93 2.79 3.605(3) 147.3 yes
C17 H17 O3 . 0.93 2.24 2.816(4) 119.2 yes
C20 H20 S1 1_565 0.93 2.76 3.612(3) 152.9 yes
O1 H1A N5 1_445 0.85 1.84 2.662(3) 163.0 yes
N3 H3A S1 1_565 0.86 2.86 3.639(2) 152.0 yes
N4 H4 S1 1_565 0.86 2.80 3.590(2) 153.6 yes
C3 H3 O2 . 0.93 2.29 2.864(3) 119.3 yes
C5 H5 S1 1_565 0.93 2.79 3.605(3) 147.3 yes
C17 H17 O3 . 0.93 2.24 2.816(4) 119.2 yes
C20 H20 S1 1_565 0.93 2.76 3.612(3) 152.9 yes

loop_
_geom_torsion_atom_site_label_1
_geom_torsion_atom_site_label_2
_geom_torsion_atom_site_label_3
_geom_torsion_atom_site_label_4
_geom_torsion_site_symmetry_1
_geom_torsion_site_symmetry_2
_geom_torsion_site_symmetry_3
_geom_torsion_site_symmetry_4
_geom_torsion
_geom_torsion_publ_flag
C6 N2 C2 C3 . . . . 2.6(4) ?
Fe1 N2 C2 C3 . . . . -174.1(2) ?
N2 C2 C3 C4 . . . . -0.2(4) ?
C2 C3 C4 C5 . . . . -2.3(4) ?
C2 C3 C4 N3 . . . . 176.3(2) ?
C7 N3 C4 C5 . . . . 178.5(3) ?
C7 N3 C4 C3 . . . . -0.1(5) ?
C3 C4 C5 C6 . . . . 2.4(4) ?
N3 C4 C5 C6 . . . . -176.3(3) ?
C2 N2 C6 C5 . . . . -2.4(4) ?
Fe1 N2 C6 C5 . . . . 174.5(2) ?
C4 C5 C6 N2 . . . . 0.0(5) ?
C4 N3 C7 O2 . . . . 5.0(5) ?
C4 N3 C7 C8 . . . . -174.9(2) ?
O2 C7 C8 C9 . . . . 6.0(4) ?
N3 C7 C8 C9 . . . . -174.1(2) ?
O2 C7 C8 C14 . . . . -175.1(3) ?
N3 C7 C8 C14 . . . . 4.8(4) ?
C14 C8 C9 C10 . . . . -1.5(4) ?
C7 C8 C9 C10 . . . . 177.5(2) ?
C8 C9 C10 C12 . . . . 0.3(4) ?
C8 C9 C10 C11 . . . . -179.0(3) ?
C9 C10 C12 C13 . . . . 1.4(4) ?
C11 C10 C12 C13 . . . . -179.2(3) ?
C10 C12 C13 C14 . . . . -2.0(4) ?
C10 C12 C13 C15 . . . . 179.2(3) ?
C12 C13 C14 C8 . . . . 0.8(4) ?
C15 C13 C14 C8 . . . . 179.5(3) ?
C9 C8 C14 C13 . . . . 0.9(4) ?
C7 C8 C14 C13 . . . . -178.0(2) ?
C16 N4 C15 O3 . . . . 7.1(5) ?
C16 N4 C15 C13 . . . . -171.6(2) ?
C12 C13 C15 O3 . . . . 9.8(4) ?
C14 C13 C15 O3 . . . . -169.0(3) ?
C12 C13 C15 N4 . . . . -171.5(2) ?
C14 C13 C15 N4 . . . . 9.7(4) ?
C15 N4 C16 C20 . . . . 170.5(3) ?
C15 N4 C16 C17 . . . . -8.0(4) ?
C20 C16 C17 C18 . . . . -3.5(4) ?
N4 C16 C17 C18 . . . . 175.1(3) ?
C19 N5 C18 C17 . . . . 2.3(5) ?
C16 C17 C18 N5 . . . . 1.1(5) ?
C18 N5 C19 C20 . . . . -3.4(5) ?
N5 C19 C20 C16 . . . . 1.0(5) ?
C17 C16 C20 C19 . . . . 2.5(4) ?
N4 C16 C20 C19 . . . . -176.1(3) ?

_cod_database_fobs_code 2022086
